data_7027933
loop_
_publ_author_name
'Ni, Chengbao'
'Rekken, Brian'
'Fettinger, James C.'
'Long, Gary J.'
'Power, Philip P.'

_publ_section_title
;
 Two-coordinate, homoleptic manganese(ii) primary terphenyl amido
 complexes: the effects of secondary coordination on geometry and Lewis
 base complexation
;
_journal_issue 39
_journal_name_full 'Dalton Transactions'
_journal_page_first 8349
_journal_page_last 8355
_journal_paper_doi 10.1039/b911978g
_journal_year 2009
_chemical_formula_moiety 'C53 H57 Mn N3'
_chemical_formula_sum 'C53 H57 Mn N3'
_chemical_formula_weight 790.96
_chemical_name_systematic
;
?
;
_space_group_IT_number 60
_symmetry_cell_setting orthorhombic
_symmetry_space_group_name_Hall '-P 2n 2ab'
_symmetry_space_group_name_H-M 'P b c n'
_atom_sites_solution_hydrogens geom
_atom_sites_solution_primary direct
_atom_sites_solution_secondary difmap
_audit_creation_method SHELXL-97
_cell_angle_alpha 90.00
_cell_angle_beta 90.00
_cell_angle_gamma 90.00
_cell_formula_units_Z 4
_cell_length_a 10.2494(6)
_cell_length_b 19.4114(12)
_cell_length_c 21.9623(14)
_cell_measurement_reflns_used 9936
_cell_measurement_temperature 90(2)
_cell_measurement_theta_max 27.42
_cell_measurement_theta_min 2.72
_cell_volume 4369.5(5)
_computing_cell_refinement 'Bruker SAINT'
_computing_data_collection 'Bruker APEX2'
_computing_data_reduction 'Bruker SAINT'
_computing_molecular_graphics 'Bruker SHELXTL'
_computing_publication_material 'Bruker SHELXTL'
_computing_structure_refinement 'SHELXL-97 (Sheldrick, 2008)'
_computing_structure_solution 'SHELXS-97 (Sheldrick, 2008)'
_diffrn_ambient_temperature 90(2)
_diffrn_measured_fraction_theta_full 0.997
_diffrn_measured_fraction_theta_max 0.997
_diffrn_measurement_device_type 'Bruker APEX-II CCD'
_diffrn_measurement_method '\f and \w scans'
_diffrn_radiation_monochromator graphite
_diffrn_radiation_source 'fine-focus sealed tube'
_diffrn_radiation_type MoK\a
_diffrn_radiation_wavelength 0.71073
_diffrn_reflns_av_R_equivalents 0.0474
_diffrn_reflns_av_sigmaI/netI 0.0257
_diffrn_reflns_limit_h_max 13
_diffrn_reflns_limit_h_min -13
_diffrn_reflns_limit_k_max 25
_diffrn_reflns_limit_k_min -25
_diffrn_reflns_limit_l_max 28
_diffrn_reflns_limit_l_min -28
_diffrn_reflns_number 42899
_diffrn_reflns_theta_full 27.52
_diffrn_reflns_theta_max 27.52
_diffrn_reflns_theta_min 2.72
_exptl_absorpt_coefficient_mu 0.341
_exptl_absorpt_correction_T_max 0.9865
_exptl_absorpt_correction_T_min 0.9548
_exptl_absorpt_correction_type multi-scan
_exptl_absorpt_process_details 'SADABS, 2008'
_exptl_crystal_colour colorless
_exptl_crystal_density_diffrn 1.202
_exptl_crystal_density_method 'not measured'
_exptl_crystal_description plate
_exptl_crystal_F_000 1684
_exptl_crystal_size_max 0.14
_exptl_crystal_size_mid 0.11
_exptl_crystal_size_min 0.04
_refine_diff_density_max 0.477
_refine_diff_density_min -0.400
_refine_diff_density_rms 0.051
_refine_ls_extinction_method none
_refine_ls_goodness_of_fit_ref 1.035
_refine_ls_hydrogen_treatment mixed
_refine_ls_matrix_type full
_refine_ls_number_parameters 269
_refine_ls_number_reflns 5036
_refine_ls_number_restraints 0
_refine_ls_restrained_S_all 1.035
_refine_ls_R_factor_all 0.0620
_refine_ls_R_factor_gt 0.0380
_refine_ls_shift/su_max 0.004
_refine_ls_shift/su_mean 0.000
_refine_ls_structure_factor_coef Fsqd
_refine_ls_weighting_details 'calc w=1/[\s^2^(Fo^2^)+(0.0505P)^2^+2.5364P] where P=(Fo^2^+2Fc^2^)/3'
_refine_ls_weighting_scheme calc
_refine_ls_wR_factor_gt 0.0962
_refine_ls_wR_factor_ref 0.1124
_reflns_number_gt 3689
_reflns_number_total 5036
_reflns_threshold_expression >2sigma(I)
_cod_data_source_file b911978gsup1.cif
_cod_data_source_block pbcn_3
_cod_original_sg_symbol_H-M 'P bcn'
_cod_database_code 7027933

loop_
_symmetry_equiv_pos_as_xyz
'x, y, z'
'-x+1/2, -y+1/2, z+1/2'
'-x, y, -z+1/2'
'x+1/2, -y+1/2, -z'
'-x, -y, -z'
'x-1/2, y-1/2, -z-1/2'
'x, -y, z-1/2'
'-x-1/2, y-1/2, z'

loop_
_atom_site_label
_atom_site_type_symbol
_atom_site_fract_x
_atom_site_fract_y
_atom_site_fract_z
_atom_site_U_iso_or_equiv
_atom_site_adp_type
_atom_site_occupancy
_atom_site_symmetry_multiplicity
_atom_site_calc_flag
_atom_site_refinement_flags
Mn1 Mn 0.5000 0.247657(19) 0.7500 0.02375(11) Uani 1 2 d S
N1 N 0.44408(14) 0.21133(8) 0.66907(7) 0.0255(3) Uani 1 1 d .
H1 H 0.506(2) 0.2008(11) 0.6444(10) 0.034(6) Uiso 1 1 d .
N2 N 0.5000 0.35970(11) 0.7500 0.0280(5) Uani 1 2 d S
C1 C 0.33048(15) 0.18310(9) 0.64797(8) 0.0228(3) Uani 1 1 d .
C2 C 0.21235(16) 0.19397(9) 0.68008(8) 0.0243(4) Uani 1 1 d .
C3 C 0.09611(17) 0.16726(10) 0.65791(8) 0.0291(4) Uani 1 1 d .
H3A H 0.0175 0.1754 0.6797 0.035 Uiso 1 1 calc R
C4 C 0.09227(18) 0.12901(10) 0.60485(9) 0.0324(4) Uani 1 1 d .
H4A H 0.0119 0.1113 0.5900 0.039 Uiso 1 1 calc R
C5 C 0.20797(18) 0.11681(9) 0.57355(8) 0.0293(4) Uani 1 1 d .
H5A H 0.2061 0.0901 0.5373 0.035 Uiso 1 1 calc R
C6 C 0.32606(16) 0.14281(9) 0.59413(8) 0.0240(4) Uani 1 1 d .
C7 C 0.21507(15) 0.23494(9) 0.73731(8) 0.0244(4) Uani 1 1 d .
C8 C 0.24396(15) 0.20364(10) 0.79351(8) 0.0252(4) Uani 1 1 d .
C9 C 0.24759(16) 0.24404(10) 0.84614(8) 0.0298(4) Uani 1 1 d .
H9A H 0.2664 0.2227 0.8840 0.036 Uiso 1 1 calc R
C10 C 0.22454(17) 0.31420(11) 0.84467(9) 0.0327(4) Uani 1 1 d .
C11 C 0.19349(18) 0.34403(10) 0.78918(9) 0.0333(4) Uani 1 1 d .
H11A H 0.1753 0.3920 0.7877 0.040 Uiso 1 1 calc R
C12 C 0.18812(17) 0.30606(10) 0.73560(8) 0.0290(4) Uani 1 1 d .
C13 C 0.26820(18) 0.12722(10) 0.79740(9) 0.0318(4) Uani 1 1 d .
H13A H 0.3032 0.1159 0.8377 0.048 Uiso 1 1 calc R
H13B H 0.3311 0.1137 0.7660 0.048 Uiso 1 1 calc R
H13C H 0.1860 0.1024 0.7910 0.048 Uiso 1 1 calc R
C14 C 0.2347(2) 0.35765(13) 0.90150(10) 0.0464(5) Uani 1 1 d .
H14A H 0.2724 0.4026 0.8912 0.070 Uiso 1 1 calc R
H14B H 0.2906 0.3343 0.9312 0.070 Uiso 1 1 calc R
H14C H 0.1475 0.3642 0.9189 0.070 Uiso 1 1 calc R
C15 C 0.1562(2) 0.34035(11) 0.67618(9) 0.0375(5) Uani 1 1 d .
H15A H 0.1546 0.3904 0.6818 0.056 Uiso 1 1 calc R
H15B H 0.0705 0.3247 0.6620 0.056 Uiso 1 1 calc R
H15C H 0.2226 0.3284 0.6459 0.056 Uiso 1 1 calc R
C16 C 0.45135(17) 0.12626(9) 0.56210(7) 0.0243(4) Uani 1 1 d .
C17 C 0.51378(18) 0.06334(9) 0.57304(8) 0.0271(4) Uani 1 1 d .
C18 C 0.63118(18) 0.04906(9) 0.54386(8) 0.0296(4) Uani 1 1 d .
H18A H 0.6724 0.0060 0.5511 0.035 Uiso 1 1 calc R
C19 C 0.68986(18) 0.09542(10) 0.50472(8) 0.0287(4) Uani 1 1 d .
C20 C 0.62812(18) 0.15812(9) 0.49489(8) 0.0284(4) Uani 1 1 d .
H20A H 0.6670 0.1907 0.4682 0.034 Uiso 1 1 calc R
C21 C 0.51076(17) 0.17431(9) 0.52315(8) 0.0264(4) Uani 1 1 d .
C22 C 0.4584(2) 0.01161(10) 0.61730(9) 0.0359(4) Uani 1 1 d .
H22A H 0.5109 -0.0306 0.6162 0.054 Uiso 1 1 calc R
H22B H 0.3682 0.0008 0.6060 0.054 Uiso 1 1 calc R
H22C H 0.4601 0.0310 0.6585 0.054 Uiso 1 1 calc R
C23 C 0.81792(19) 0.07866(11) 0.47398(9) 0.0366(4) Uani 1 1 d .
H23A H 0.8589 0.0394 0.4946 0.055 Uiso 1 1 calc R
H23B H 0.8759 0.1187 0.4762 0.055 Uiso 1 1 calc R
H23C H 0.8020 0.0670 0.4312 0.055 Uiso 1 1 calc R
C24 C 0.4504(2) 0.24417(10) 0.51271(9) 0.0356(4) Uani 1 1 d .
H24A H 0.3611 0.2385 0.4975 0.053 Uiso 1 1 calc R
H24B H 0.5021 0.2696 0.4827 0.053 Uiso 1 1 calc R
H24C H 0.4486 0.2698 0.5511 0.053 Uiso 1 1 calc R
C25 C 0.52221(19) 0.39523(11) 0.80112(10) 0.0362(5) Uani 1 1 d .
H25A H 0.5376 0.3706 0.8378 0.043 Uiso 1 1 calc R
C26 C 0.5236(2) 0.46617(12) 0.80273(13) 0.0513(6) Uani 1 1 d .
H26A H 0.5406 0.4899 0.8397 0.062 Uiso 1 1 calc R
C27 C 0.5000 0.50183(17) 0.7500 0.0586(10) Uani 1 2 d S
H27 H 0.5000 0.5508 0.7500 0.070 Uiso 1 2 calc SR

loop_
_atom_site_aniso_label
_atom_site_aniso_U_11
_atom_site_aniso_U_22
_atom_site_aniso_U_33
_atom_site_aniso_U_23
_atom_site_aniso_U_13
_atom_site_aniso_U_12
Mn1 0.02445(19) 0.02677(19) 0.02003(19) 0.000 -0.00377(14) 0.000
N1 0.0161(7) 0.0383(9) 0.0222(8) -0.0049(6) 0.0011(6) -0.0023(6)
N2 0.0241(10) 0.0305(11) 0.0295(11) 0.000 0.0011(9) 0.000
C1 0.0192(8) 0.0284(9) 0.0208(8) 0.0035(7) -0.0028(6) -0.0004(6)
C2 0.0193(8) 0.0317(9) 0.0220(9) 0.0050(7) -0.0016(6) -0.0010(7)
C3 0.0181(8) 0.0416(10) 0.0277(9) 0.0082(8) -0.0012(7) -0.0021(7)
C4 0.0246(9) 0.0410(11) 0.0314(10) 0.0060(8) -0.0080(8) -0.0094(8)
C5 0.0325(9) 0.0325(9) 0.0228(9) 0.0026(7) -0.0067(7) -0.0081(8)
C6 0.0245(8) 0.0271(8) 0.0204(8) 0.0032(7) -0.0010(7) -0.0023(7)
C7 0.0126(7) 0.0361(10) 0.0244(9) 0.0024(7) 0.0015(6) 0.0011(6)
C8 0.0135(7) 0.0381(9) 0.0240(9) 0.0042(7) 0.0012(6) -0.0001(7)
C9 0.0173(7) 0.0504(11) 0.0216(9) 0.0033(8) 0.0014(7) 0.0025(8)
C10 0.0210(8) 0.0474(12) 0.0297(10) -0.0053(8) 0.0053(7) 0.0024(8)
C11 0.0276(9) 0.0369(10) 0.0355(11) -0.0024(8) 0.0068(8) 0.0071(8)
C12 0.0193(8) 0.0379(10) 0.0299(10) 0.0046(7) 0.0032(7) 0.0041(7)
C13 0.0265(9) 0.0377(10) 0.0310(10) 0.0072(8) -0.0041(8) -0.0020(8)
C14 0.0447(12) 0.0593(14) 0.0353(12) -0.0132(10) 0.0077(10) 0.0071(11)
C15 0.0369(11) 0.0398(11) 0.0358(11) 0.0082(9) -0.0014(9) 0.0078(9)
C16 0.0274(8) 0.0285(9) 0.0171(8) -0.0028(7) -0.0029(7) -0.0041(7)
C17 0.0327(9) 0.0270(8) 0.0217(9) -0.0005(7) -0.0013(7) -0.0042(7)
C18 0.0330(9) 0.0270(9) 0.0286(10) -0.0032(7) -0.0007(8) 0.0002(7)
C19 0.0298(9) 0.0331(9) 0.0233(9) -0.0064(7) 0.0009(7) -0.0030(8)
C20 0.0322(9) 0.0313(9) 0.0216(9) -0.0006(7) 0.0017(7) -0.0056(8)
C21 0.0300(9) 0.0279(8) 0.0215(8) 0.0002(7) -0.0008(7) -0.0016(7)
C22 0.0399(10) 0.0327(10) 0.0352(11) 0.0085(8) 0.0023(9) -0.0025(8)
C23 0.0331(10) 0.0396(11) 0.0373(11) -0.0060(9) 0.0055(8) -0.0023(9)
C24 0.0397(10) 0.0317(10) 0.0353(11) 0.0084(8) 0.0057(9) 0.0033(8)
C25 0.0319(10) 0.0387(11) 0.0381(11) -0.0080(9) 0.0021(8) -0.0019(8)
C26 0.0426(13) 0.0407(12) 0.0708(17) -0.0211(12) 0.0108(11) -0.0054(10)
C27 0.0450(18) 0.0283(15) 0.103(3) 0.000 0.023(2) 0.000

loop_
_atom_type_symbol
_atom_type_description
_atom_type_scat_dispersion_real
_atom_type_scat_dispersion_imag
_atom_type_scat_source
C C 0.0033 0.0016 'International Tables Vol C Tables 4.2.6.8 and 6.1.1.4'
H H 0.0000 0.0000 'International Tables Vol C Tables 4.2.6.8 and 6.1.1.4'
N N 0.0061 0.0033 'International Tables Vol C Tables 4.2.6.8 and 6.1.1.4'
Mn Mn 0.3368 0.7283 'International Tables Vol C Tables 4.2.6.8 and 6.1.1.4'

loop_
_geom_angle_atom_site_label_1
_geom_angle_atom_site_label_2
_geom_angle_atom_site_label_3
_geom_angle
_geom_angle_site_symmetry_1
_geom_angle_site_symmetry_3
N1 Mn1 N1 138.62(9) . 3_656
N1 Mn1 N2 110.69(5) . .
N1 Mn1 N2 110.69(5) 3_656 .
C1 N1 Mn1 133.43(12) . .
C1 N1 H1 108.9(14) . .
Mn1 N1 H1 115.5(14) . .
C25 N2 C25 117.9(2) 3_656 .
C25 N2 Mn1 121.05(12) 3_656 .
C25 N2 Mn1 121.05(12) . .
N1 C1 C2 119.95(15) . .
N1 C1 C6 122.04(15) . .
C2 C1 C6 118.02(15) . .
C3 C2 C1 120.22(16) . .
C3 C2 C7 120.82(15) . .
C1 C2 C7 118.95(15) . .
C4 C3 C2 121.41(17) . .
C4 C3 H3A 119.3 . .
C2 C3 H3A 119.3 . .
C3 C4 C5 118.93(16) . .
C3 C4 H4A 120.5 . .
C5 C4 H4A 120.5 . .
C6 C5 C4 121.39(17) . .
C6 C5 H5A 119.3 . .
C4 C5 H5A 119.3 . .
C5 C6 C1 120.01(16) . .
C5 C6 C16 121.10(15) . .
C1 C6 C16 118.82(15) . .
C8 C7 C12 119.20(16) . .
C8 C7 C2 120.95(16) . .
C12 C7 C2 119.85(15) . .
C9 C8 C7 119.26(17) . .
C9 C8 C13 120.09(16) . .
C7 C8 C13 120.63(16) . .
C10 C9 C8 121.94(17) . .
C10 C9 H9A 119.0 . .
C8 C9 H9A 119.0 . .
C9 C10 C11 118.12(18) . .
C9 C10 C14 121.27(19) . .
C11 C10 C14 120.60(19) . .
C10 C11 C12 122.13(18) . .
C10 C11 H11A 118.9 . .
C12 C11 H11A 118.9 . .
C11 C12 C7 119.30(17) . .
C11 C12 C15 120.64(17) . .
C7 C12 C15 120.05(17) . .
C8 C13 H13A 109.5 . .
C8 C13 H13B 109.5 . .
H13A C13 H13B 109.5 . .
C8 C13 H13C 109.5 . .
H13A C13 H13C 109.5 . .
H13B C13 H13C 109.5 . .
C10 C14 H14A 109.5 . .
C10 C14 H14B 109.5 . .
H14A C14 H14B 109.5 . .
C10 C14 H14C 109.5 . .
H14A C14 H14C 109.5 . .
H14B C14 H14C 109.5 . .
C12 C15 H15A 109.5 . .
C12 C15 H15B 109.5 . .
H15A C15 H15B 109.5 . .
C12 C15 H15C 109.5 . .
H15A C15 H15C 109.5 . .
H15B C15 H15C 109.5 . .
C17 C16 C21 119.07(16) . .
C17 C16 C6 119.87(15) . .
C21 C16 C6 120.99(16) . .
C18 C17 C16 119.36(16) . .
C18 C17 C22 119.31(17) . .
C16 C17 C22 121.31(16) . .
C19 C18 C17 122.21(17) . .
C19 C18 H18A 118.9 . .
C17 C18 H18A 118.9 . .
C18 C19 C20 117.98(17) . .
C18 C19 C23 121.03(17) . .
C20 C19 C23 120.99(17) . .
C19 C20 C21 121.54(17) . .
C19 C20 H20A 119.2 . .
C21 C20 H20A 119.2 . .
C20 C21 C16 119.82(16) . .
C20 C21 C24 119.39(16) . .
C16 C21 C24 120.78(16) . .
C17 C22 H22A 109.5 . .
C17 C22 H22B 109.5 . .
H22A C22 H22B 109.5 . .
C17 C22 H22C 109.5 . .
H22A C22 H22C 109.5 . .
H22B C22 H22C 109.5 . .
C19 C23 H23A 109.5 . .
C19 C23 H23B 109.5 . .
H23A C23 H23B 109.5 . .
C19 C23 H23C 109.5 . .
H23A C23 H23C 109.5 . .
H23B C23 H23C 109.5 . .
C21 C24 H24A 109.5 . .
C21 C24 H24B 109.5 . .
H24A C24 H24B 109.5 . .
C21 C24 H24C 109.5 . .
H24A C24 H24C 109.5 . .
H24B C24 H24C 109.5 . .
N2 C25 C26 122.6(2) . .
N2 C25 H25A 118.7 . .
C26 C25 H25A 118.7 . .
C27 C26 C25 118.8(2) . .
C27 C26 H26A 120.6 . .
C25 C26 H26A 120.6 . .
C26 C27 C26 119.3(3) . 3_656
C26 C27 H27 120.3 . .
C26 C27 H27 120.3 3_656 .

loop_
_geom_bond_atom_site_label_1
_geom_bond_atom_site_label_2
_geom_bond_distance
_geom_bond_site_symmetry_2
Mn1 N1 1.9963(15) .
Mn1 N1 1.9963(15) 3_656
Mn1 N2 2.175(2) .
N1 C1 1.368(2) .
N1 H1 0.86(2) .
N2 C25 1.337(2) 3_656
N2 C25 1.337(2) .
C1 C2 1.417(2) .
C1 C6 1.418(2) .
C2 C3 1.388(2) .
C2 C7 1.488(2) .
C3 C4 1.382(3) .
C3 H3A 0.9500 .
C4 C5 1.391(3) .
C4 H4A 0.9500 .
C5 C6 1.387(2) .
C5 H5A 0.9500 .
C6 C16 1.499(2) .
C7 C8 1.407(2) .
C7 C12 1.408(3) .
C8 C9 1.397(3) .
C8 C13 1.506(3) .
C9 C10 1.382(3) .
C9 H9A 0.9500 .
C10 C11 1.386(3) .
C10 C14 1.510(3) .
C11 C12 1.390(3) .
C11 H11A 0.9500 .
C12 C15 1.501(3) .
C13 H13A 0.9800 .
C13 H13B 0.9800 .
C13 H13C 0.9800 .
C14 H14A 0.9800 .
C14 H14B 0.9800 .
C14 H14C 0.9800 .
C15 H15A 0.9800 .
C15 H15B 0.9800 .
C15 H15C 0.9800 .
C16 C17 1.399(2) .
C16 C21 1.404(2) .
C17 C18 1.391(3) .
C17 C22 1.508(2) .
C18 C19 1.382(3) .
C18 H18A 0.9500 .
C19 C20 1.389(3) .
C19 C23 1.511(3) .
C20 C21 1.390(2) .
C20 H20A 0.9500 .
C21 C24 1.508(2) .
C22 H22A 0.9800 .
C22 H22B 0.9800 .
C22 H22C 0.9800 .
C23 H23A 0.9800 .
C23 H23B 0.9800 .
C23 H23C 0.9800 .
C24 H24A 0.9800 .
C24 H24B 0.9800 .
C24 H24C 0.9800 .
C25 C26 1.378(3) .
C25 H25A 0.9500 .
C26 C27 1.371(3) .
C26 H26A 0.9500 .
C27 C26 1.371(3) 3_656
C27 H27 0.9500 .
